data_7033269
loop_
_publ_author_name
'Jin, Guo Fan'
'Cho, Yang-Jin'
'Wee, Kyung-Ryang'
'Hong, Seong Ahn'
'Suh, Il-Hwan'
'Son, Ho-Jin'
'Lee, Jong-Dae'
'Han, Won-Sik'
'Cho, Dae Won'
'Kang, Sang Ook'

_publ_section_title
;
 BODIPY functionalized o-carborane dyads for low-energy
 photosensitization.
;
_journal_issue 6
_journal_name_full 'Dalton transactions (Cambridge, England : 2003)'
_journal_page_first 2780
_journal_page_last 2787
_journal_paper_doi 10.1039/c4dt03123g
_journal_volume 44
_journal_year 2015
_chemical_formula_moiety 'C50 H62 B12 F4 N4. C H2 Cl2'
_chemical_formula_sum 'C51 H64 B12 Cl2 F4 N4'
_chemical_formula_weight 1009.68
_chemical_name_systematic
;
 ?
;
_space_group_IT_number 14
_symmetry_cell_setting monoclinic
_symmetry_space_group_name_Hall '-P 2yn'
_symmetry_space_group_name_H-M 'P 1 21/n 1'
_atom_sites_solution_hydrogens geom
_atom_sites_solution_primary direct
_atom_sites_solution_secondary difmap
_audit_creation_method SHELXL-97
_audit_update_record
;
2013-12-16 deposited with the CCDC.
2014-11-27 downloaded from the CCDC.
;
_cell_angle_alpha 90.00
_cell_angle_beta 100.016(4)
_cell_angle_gamma 90.00
_cell_formula_units_Z 4
_cell_length_a 12.955(2)
_cell_length_b 16.894(3)
_cell_length_c 25.673(5)
_cell_measurement_reflns_used 5428
_cell_measurement_temperature 293(2)
_cell_measurement_theta_max 23.616
_cell_measurement_theta_min 2.258
_cell_volume 5533.2(17)
_computing_cell_refinement 'SMART (Bruker, 1999)'
_computing_data_collection 'SMART (Bruker, 1999)'
_computing_data_reduction 'SAINT-Plus (Bruker, 1999)'
_computing_molecular_graphics 'Ortep-3 for Windows (Farrugia, 1997)'
_computing_publication_material 'SHELXL-97 (Sheldrick, 2008)'
_computing_structure_refinement 'SHELXL-97 (Sheldrick, 2008)'
_computing_structure_solution 'SHELXS-97 (Sheldrick, 2008)'
_diffrn_ambient_temperature 293(2)
_diffrn_measured_fraction_theta_full 0.994
_diffrn_measured_fraction_theta_max 0.994
_diffrn_measurement_device_type 'Bruker SMART 1000 CCD diffractometer'
_diffrn_measurement_method \w-scans
_diffrn_radiation_monochromator graphite
_diffrn_radiation_source 'fine-focus sealed tube'
_diffrn_radiation_type MoK\a
_diffrn_radiation_wavelength 0.71073
_diffrn_reflns_av_R_equivalents 0.0439
_diffrn_reflns_av_sigmaI/netI 0.0436
_diffrn_reflns_limit_h_max 17
_diffrn_reflns_limit_h_min -17
_diffrn_reflns_limit_k_max 22
_diffrn_reflns_limit_k_min -22
_diffrn_reflns_limit_l_max 33
_diffrn_reflns_limit_l_min -34
_diffrn_reflns_number 56353
_diffrn_reflns_theta_full 28.41
_diffrn_reflns_theta_max 28.41
_diffrn_reflns_theta_min 1.61
_diffrn_standards_decay_% 0.17
_exptl_absorpt_coefficient_mu 0.170
_exptl_absorpt_correction_T_max 0.9750
_exptl_absorpt_correction_T_min 0.9509
_exptl_absorpt_correction_type multi-scan
_exptl_absorpt_process_details 'SADABS (Sheldrick, 1996)'
_exptl_crystal_colour red
_exptl_crystal_density_diffrn 1.212
_exptl_crystal_density_method 'not measured'
_exptl_crystal_description block
_exptl_crystal_F_000 2112
_exptl_crystal_size_max 0.30
_exptl_crystal_size_mid 0.15
_exptl_crystal_size_min 0.15
_refine_diff_density_max 1.151
_refine_diff_density_min -0.798
_refine_diff_density_rms 0.058
_refine_ls_extinction_method none
_refine_ls_goodness_of_fit_ref 1.035
_refine_ls_hydrogen_treatment constr
_refine_ls_matrix_type full
_refine_ls_number_parameters 677
_refine_ls_number_reflns 13834
_refine_ls_number_restraints 0
_refine_ls_restrained_S_all 1.035
_refine_ls_R_factor_all 0.1450
_refine_ls_R_factor_gt 0.0820
_refine_ls_shift/su_max 0.001
_refine_ls_shift/su_mean 0.000
_refine_ls_structure_factor_coef Fsqd
_refine_ls_weighting_details 'calc w=1/[\s^2^(Fo^2^)+(0.1374P)^2^+3.5020P] where P=(Fo^2^+2Fc^2^)/3'
_refine_ls_weighting_scheme calc
_refine_ls_wR_factor_gt 0.2328
_refine_ls_wR_factor_ref 0.2879
_reflns_number_gt 7262
_reflns_number_total 13834
_reflns_threshold_expression >2sigma(I)
_cod_data_source_file c4dt03123g2.cif
_cod_data_source_block k120401
_cod_depositor_comments 'Adding full bibliography for 7033269.cif.'
_cod_original_cell_volume 5533.0(17)
_cod_original_sg_symbol_H-M P21/n
_cod_database_code 7033269

loop_
_symmetry_equiv_pos_as_xyz
'x, y, z'
'-x+1/2, y+1/2, -z+1/2'
'-x, -y, -z'
'x-1/2, -y-1/2, z-1/2'

loop_
_atom_site_label
_atom_site_type_symbol
_atom_site_fract_x
_atom_site_fract_y
_atom_site_fract_z
_atom_site_U_iso_or_equiv
_atom_site_adp_type
_atom_site_occupancy
_atom_site_symmetry_multiplicity
_atom_site_calc_flag
_atom_site_refinement_flags
Cl1 Cl 0.16853(17) 0.67668(13) 0.11146(8) 0.1479(7) Uani 1 1 d .
Cl2 Cl 0.2674(3) 0.7078(2) 0.2175(2) 0.334(3) Uani 1 1 d .
N1 N 0.7518(2) 0.51899(14) -0.03828(11) 0.0537(6) Uani 1 1 d .
N2 N 0.6407(2) 0.51265(16) -0.12732(11) 0.0601(7) Uani 1 1 d .
N3 N 0.7856(2) 0.32457(16) 0.28694(11) 0.0580(7) Uani 1 1 d .
N4 N 0.8611(2) 0.29143(17) 0.20710(11) 0.0580(7) Uani 1 1 d .
F1 F 0.82539(19) 0.53795(15) -0.11703(10) 0.0899(7) Uani 1 1 d .
F2 F 0.7220(2) 0.63438(12) -0.09378(10) 0.0942(8) Uani 1 1 d .
F3 F 0.8836(2) 0.42009(15) 0.24670(10) 0.1048(9) Uani 1 1 d .
F4 F 0.97210(18) 0.3182(2) 0.29040(11) 0.1179(11) Uani 1 1 d .
B3 B 0.2061(2) 0.0984(2) 0.10275(16) 0.0504(8) Uani 1 1 d .
H3 H 0.1891 0.1617 0.1066 0.060 Uiso 1 1 calc R
B4 B 0.1558(3) 0.0441(2) 0.04439(17) 0.0598(10) Uani 1 1 d .
H4 H 0.1052 0.0719 0.0105 0.072 Uiso 1 1 calc R
B5 B 0.2506(3) -0.0287(2) 0.03559(15) 0.0588(9) Uani 1 1 d .
H5 H 0.2612 -0.0482 -0.0040 0.071 Uiso 1 1 calc R
B6 B 0.3585(3) -0.01922(19) 0.08900(15) 0.0478(8) Uani 1 1 d .
H6 H 0.4396 -0.0316 0.0841 0.057 Uiso 1 1 calc R
B7 B 0.3129(3) -0.04024(19) 0.14845(15) 0.0501(8) Uani 1 1 d .
H7 H 0.3640 -0.0678 0.1823 0.060 Uiso 1 1 calc R
B8 B 0.2195(3) 0.0330(2) 0.15752(15) 0.0523(8) Uani 1 1 d .
H8 H 0.2099 0.0533 0.1971 0.063 Uiso 1 1 calc R
B9 B 0.1118(3) 0.0238(2) 0.10395(18) 0.0592(10) Uani 1 1 d .
H9 H 0.0313 0.0381 0.1089 0.071 Uiso 1 1 calc R
B10 B 0.1388(3) -0.0550(2) 0.06334(17) 0.0594(10) Uani 1 1 d .
H10 H 0.0760 -0.0925 0.0419 0.071 Uiso 1 1 calc R
B11 B 0.2644(3) -0.0939(2) 0.09023(17) 0.0575(9) Uani 1 1 d .
H11 H 0.2839 -0.1566 0.0861 0.069 Uiso 1 1 calc R
B12 B 0.1774(3) -0.0623(2) 0.13217(16) 0.0542(9) Uani 1 1 d .
H12 H 0.1396 -0.1046 0.1554 0.065 Uiso 1 1 calc R
B38 B 0.7376(4) 0.5531(2) -0.09493(17) 0.0619(10) Uani 1 1 d .
B62 B 0.8787(3) 0.3403(3) 0.25813(17) 0.0706(12) Uani 1 1 d .
C1 C 0.2878(2) 0.06176(17) 0.06197(11) 0.0435(6) Uani 1 1 d .
C2 C 0.3256(2) 0.05594(15) 0.12930(11) 0.0384(6) Uani 1 1 d .
C13 C 0.3415(2) 0.11820(19) 0.03503(12) 0.0512(7) Uani 1 1 d .
C14 C 0.3870(2) 0.16821(19) 0.01595(12) 0.0521(7) Uani 1 1 d .
C15 C 0.4407(2) 0.23297(18) -0.00391(12) 0.0498(7) Uani 1 1 d .
C16 C 0.5303(3) 0.22087(18) -0.02552(14) 0.0540(8) Uani 1 1 d .
H16 H 0.5554 0.1697 -0.0284 0.065 Uiso 1 1 calc R
C17 C 0.5826(3) 0.28422(17) -0.04279(14) 0.0535(8) Uani 1 1 d .
H17 H 0.6427 0.2756 -0.0572 0.064 Uiso 1 1 calc R
C18 C 0.5459(2) 0.36082(17) -0.03870(12) 0.0489(7) Uani 1 1 d .
C19 C 0.4564(3) 0.37253(19) -0.01747(15) 0.0623(9) Uani 1 1 d .
H19 H 0.4310 0.4236 -0.0149 0.075 Uiso 1 1 calc R
C20 C 0.4038(3) 0.3096(2) -0.00002(15) 0.0627(9) Uani 1 1 d .
H20 H 0.3437 0.3184 0.0144 0.075 Uiso 1 1 calc R
C21 C 0.6056(2) 0.42783(16) -0.05668(12) 0.0476(7) Uani 1 1 d .
C22 C 0.6878(2) 0.46188(16) -0.02106(13) 0.0484(7) Uani 1 1 d .
C23 C 0.8276(3) 0.5377(2) 0.00221(16) 0.0660(9) Uani 1 1 d .
C24 C 0.8149(3) 0.4945(2) 0.04752(15) 0.0661(9) Uani 1 1 d .
C25 C 0.7268(3) 0.44760(18) 0.03376(14) 0.0567(8) Uani 1 1 d .
C26 C 0.6812(3) 0.3957(2) 0.07137(15) 0.0727(10) Uani 1 1 d .
H26A H 0.7289 0.3927 0.1044 0.109 Uiso 1 1 calc R
H26B H 0.6696 0.3436 0.0566 0.109 Uiso 1 1 calc R
H26C H 0.6157 0.4175 0.0772 0.109 Uiso 1 1 calc R
C27 C 0.8849(4) 0.4984(3) 0.10085(19) 0.0970(14) Uani 1 1 d .
H27A H 0.8896 0.4460 0.1165 0.116 Uiso 1 1 calc R
H27B H 0.9548 0.5136 0.0959 0.116 Uiso 1 1 calc R
C28 C 0.8489(6) 0.5548(4) 0.1384(2) 0.134(2) Uani 1 1 d .
H28A H 0.8397 0.6063 0.1224 0.201 Uiso 1 1 calc R
H28B H 0.9003 0.5577 0.1702 0.201 Uiso 1 1 calc R
H28C H 0.7834 0.5369 0.1468 0.201 Uiso 1 1 calc R
C29 C 0.9130(4) 0.5958(3) -0.0029(2) 0.0913(14) Uani 1 1 d .
H29A H 0.9418 0.5837 -0.0340 0.137 Uiso 1 1 calc R
H29B H 0.9671 0.5923 0.0277 0.137 Uiso 1 1 calc R
H29C H 0.8846 0.6484 -0.0057 0.137 Uiso 1 1 calc R
C30 C 0.5815(3) 0.45270(19) -0.10905(13) 0.0551(8) Uani 1 1 d .
C31 C 0.6033(4) 0.5240(3) -0.17893(16) 0.0828(12) Uani 1 1 d .
C32 C 0.5204(5) 0.4717(4) -0.19542(19) 0.1115(18) Uani 1 1 d .
C33 C 0.5052(3) 0.4265(3) -0.15217(17) 0.0823(12) Uani 1 1 d .
C34 C 0.4242(4) 0.3618(4) -0.1532(2) 0.120(2) Uani 1 1 d .
H34A H 0.3768 0.3631 -0.1864 0.180 Uiso 1 1 calc R
H34B H 0.3857 0.3700 -0.1249 0.180 Uiso 1 1 calc R
H34C H 0.4585 0.3113 -0.1489 0.180 Uiso 1 1 calc R
C35 C 0.4672(6) 0.4454(6) -0.2614(4) 0.191(5) Uani 1 1 d .
H35A H 0.5098 0.4615 -0.2871 0.229 Uiso 1 1 calc R
H35B H 0.4468 0.3903 -0.2659 0.229 Uiso 1 1 calc R
C36 C 0.3870(9) 0.4952(5) -0.2576(4) 0.193(4) Uani 1 1 d .
H36A H 0.3473 0.4748 -0.2323 0.290 Uiso 1 1 calc R
H36B H 0.3424 0.4997 -0.2915 0.290 Uiso 1 1 calc R
H36C H 0.4144 0.5464 -0.2464 0.290 Uiso 1 1 calc R
C37 C 0.6503(5) 0.5834(3) -0.21134(19) 0.1099(18) Uani 1 1 d .
H37A H 0.6542 0.6339 -0.1940 0.165 Uiso 1 1 calc R
H37B H 0.6073 0.5876 -0.2457 0.165 Uiso 1 1 calc R
H37C H 0.7194 0.5666 -0.2151 0.165 Uiso 1 1 calc R
C39 C 0.4155(2) 0.10732(15) 0.15424(11) 0.0398(6) Uani 1 1 d .
C40 C 0.5014(2) 0.07290(16) 0.18622(11) 0.0445(6) Uani 1 1 d .
H40 H 0.5002 0.0191 0.1937 0.053 Uiso 1 1 calc R
C41 C 0.5884(2) 0.11722(17) 0.20713(12) 0.0485(7) Uani 1 1 d .
H41 H 0.6443 0.0932 0.2290 0.058 Uiso 1 1 calc R
C42 C 0.5929(2) 0.19731(17) 0.19571(11) 0.0441(6) Uani 1 1 d .
C43 C 0.5064(2) 0.23256(17) 0.16453(12) 0.0473(7) Uani 1 1 d .
H43 H 0.5079 0.2864 0.1571 0.057 Uiso 1 1 calc R
C44 C 0.4184(2) 0.18869(16) 0.14449(12) 0.0453(6) Uani 1 1 d .
H44 H 0.3607 0.2134 0.1244 0.054 Uiso 1 1 calc R
C45 C 0.6892(2) 0.24425(17) 0.21701(11) 0.0463(7) Uani 1 1 d .
C46 C 0.6949(2) 0.28167(18) 0.26568(12) 0.0497(7) Uani 1 1 d .
C47 C 0.7722(3) 0.3528(2) 0.33429(13) 0.0649(9) Uani 1 1 d .
C48 C 0.6735(3) 0.3298(2) 0.34511(13) 0.0605(8) Uani 1 1 d .
C49 C 0.6249(2) 0.28528(18) 0.30259(12) 0.0519(7) Uani 1 1 d .
C50 C 0.5176(3) 0.2495(2) 0.29860(14) 0.0611(8) Uani 1 1 d .
H50A H 0.4768 0.2616 0.2646 0.092 Uiso 1 1 calc R
H50B H 0.4838 0.2709 0.3259 0.092 Uiso 1 1 calc R
H50C H 0.5238 0.1931 0.3027 0.092 Uiso 1 1 calc R
C51 C 0.6290(4) 0.3506(2) 0.39435(15) 0.0750(11) Uani 1 1 d .
H51A H 0.6696 0.3936 0.4127 0.090 Uiso 1 1 calc R
H51B H 0.5575 0.3690 0.3839 0.090 Uiso 1 1 calc R
C52 C 0.6298(4) 0.2818(3) 0.43177(16) 0.0831(12) Uani 1 1 d .
H52A H 0.5796 0.2429 0.4162 0.125 Uiso 1 1 calc R
H52B H 0.6118 0.3001 0.4644 0.125 Uiso 1 1 calc R
H52C H 0.6984 0.2585 0.4385 0.125 Uiso 1 1 calc R
C53 C 0.8541(4) 0.4022(3) 0.36818(17) 0.0955(15) Uani 1 1 d .
H53A H 0.9221 0.3796 0.3681 0.143 Uiso 1 1 calc R
H53B H 0.8404 0.4035 0.4037 0.143 Uiso 1 1 calc R
H53C H 0.8522 0.4551 0.3544 0.143 Uiso 1 1 calc R
C54 C 0.7707(2) 0.24744(18) 0.18790(13) 0.0514(7) Uani 1 1 d .
C55 C 0.9274(3) 0.2836(2) 0.17221(16) 0.0675(10) Uani 1 1 d .
C56 C 0.8820(3) 0.2351(2) 0.12960(16) 0.0652(9) Uani 1 1 d .
C57 C 0.7838(3) 0.21218(19) 0.13909(14) 0.0571(8) Uani 1 1 d .
C58 C 0.7097(3) 0.1597(2) 0.10342(15) 0.0743(10) Uani 1 1 d .
H58A H 0.6431 0.1857 0.0942 0.112 Uiso 1 1 calc R
H58B H 0.7008 0.1109 0.1213 0.112 Uiso 1 1 calc R
H58C H 0.7376 0.1489 0.0719 0.112 Uiso 1 1 calc R
C59 C 0.9316(4) 0.2142(3) 0.08267(19) 0.0880(13) Uani 1 1 d .
H59A H 0.9188 0.1586 0.0745 0.106 Uiso 1 1 calc R
H59B H 1.0068 0.2215 0.0921 0.106 Uiso 1 1 calc R
C60 C 0.8919(4) 0.2625(3) 0.03354(19) 0.0944(14) Uani 1 1 d .
H60A H 0.8183 0.2528 0.0223 0.142 Uiso 1 1 calc R
H60B H 0.9291 0.2476 0.0058 0.142 Uiso 1 1 calc R
H60C H 0.9030 0.3177 0.0413 0.142 Uiso 1 1 calc R
C61 C 1.0332(3) 0.3231(3) 0.1808(2) 0.0986(15) Uani 1 1 d .
H61A H 1.0268 0.3762 0.1931 0.148 Uiso 1 1 calc R
H61B H 1.0595 0.3243 0.1481 0.148 Uiso 1 1 calc R
H61C H 1.0808 0.2939 0.2067 0.148 Uiso 1 1 calc R
C101 C 0.2202(3) 0.6476(3) 0.1732(5) 0.267(8) Uani 1 1 d R
H10A H 0.1659 0.6184 0.1866 0.320 Uiso 1 1 calc R
H10B H 0.2753 0.6099 0.1700 0.320 Uiso 1 1 calc R

loop_
_atom_site_aniso_label
_atom_site_aniso_U_11
_atom_site_aniso_U_22
_atom_site_aniso_U_33
_atom_site_aniso_U_23
_atom_site_aniso_U_13
_atom_site_aniso_U_12
Cl1 0.1566(16) 0.1550(16) 0.1480(15) 0.0120(12) 0.0712(13) 0.0232(13)
Cl2 0.223(3) 0.247(4) 0.453(7) -0.103(4) -0.157(4) 0.034(3)
N1 0.0646(16) 0.0390(13) 0.0630(16) -0.0028(11) 0.0264(13) -0.0064(11)
N2 0.0755(18) 0.0512(15) 0.0591(17) 0.0096(13) 0.0268(14) 0.0002(13)
N3 0.0556(15) 0.0624(16) 0.0517(15) 0.0026(12) -0.0026(12) -0.0258(13)
N4 0.0434(14) 0.0616(16) 0.0677(17) 0.0107(13) 0.0066(12) -0.0101(12)
F1 0.0927(16) 0.0995(17) 0.0919(17) -0.0101(13) 0.0568(14) -0.0232(13)
F2 0.167(2) 0.0402(10) 0.0840(15) 0.0046(10) 0.0465(16) -0.0117(13)
F3 0.147(2) 0.0797(16) 0.0952(17) -0.0115(13) 0.0416(16) -0.0651(16)
F4 0.0567(13) 0.199(3) 0.0882(17) 0.0150(19) -0.0142(12) -0.0427(16)
B3 0.0334(15) 0.0432(17) 0.075(2) 0.0100(16) 0.0095(15) 0.0010(13)
B4 0.0379(17) 0.065(2) 0.070(2) 0.0197(19) -0.0105(16) -0.0144(16)
B5 0.060(2) 0.063(2) 0.053(2) -0.0125(17) 0.0084(17) -0.0194(18)
B6 0.0402(16) 0.0382(16) 0.064(2) -0.0082(15) 0.0065(15) -0.0015(13)
B7 0.0476(18) 0.0374(16) 0.061(2) 0.0126(15) -0.0018(15) -0.0059(14)
B8 0.0511(19) 0.0514(19) 0.058(2) 0.0017(16) 0.0194(16) -0.0066(15)
B9 0.0351(17) 0.055(2) 0.088(3) 0.0088(19) 0.0107(17) -0.0033(15)
B10 0.0465(19) 0.058(2) 0.070(2) 0.0016(18) -0.0011(17) -0.0189(16)
B11 0.0516(19) 0.0375(17) 0.082(3) -0.0062(17) 0.0073(18) -0.0076(15)
B12 0.0490(19) 0.0456(18) 0.067(2) 0.0084(16) 0.0081(16) -0.0131(15)
B38 0.085(3) 0.0437(19) 0.065(2) 0.0006(17) 0.035(2) -0.0080(18)
B62 0.061(2) 0.086(3) 0.062(2) 0.004(2) 0.0002(19) -0.034(2)
C1 0.0381(13) 0.0472(15) 0.0433(15) 0.0059(12) 0.0017(11) -0.0079(11)
C2 0.0367(13) 0.0335(13) 0.0440(14) 0.0053(11) 0.0045(11) 0.0001(10)
C13 0.0476(16) 0.0580(18) 0.0454(16) 0.0058(14) 0.0008(13) -0.0136(14)
C14 0.0504(16) 0.0586(18) 0.0466(16) 0.0046(14) 0.0064(13) -0.0112(14)
C15 0.0507(16) 0.0498(16) 0.0501(17) 0.0051(13) 0.0123(13) -0.0086(13)
C16 0.0574(18) 0.0388(15) 0.070(2) 0.0039(14) 0.0234(16) 0.0009(13)
C17 0.0548(17) 0.0416(15) 0.070(2) 0.0027(14) 0.0281(15) 0.0011(13)
C18 0.0511(16) 0.0407(15) 0.0588(18) 0.0032(13) 0.0201(14) 0.0000(12)
C19 0.061(2) 0.0448(16) 0.089(2) 0.0028(16) 0.0341(18) 0.0078(14)
C20 0.0584(19) 0.0553(19) 0.083(2) -0.0009(17) 0.0362(18) 0.0005(15)
C21 0.0545(17) 0.0354(14) 0.0580(18) 0.0034(12) 0.0238(14) 0.0053(12)
C22 0.0581(17) 0.0329(13) 0.0589(18) 0.0021(12) 0.0230(14) 0.0039(12)
C23 0.070(2) 0.0520(19) 0.079(2) -0.0136(17) 0.0232(19) -0.0100(16)
C24 0.071(2) 0.059(2) 0.068(2) -0.0056(17) 0.0127(18) -0.0009(17)
C25 0.068(2) 0.0421(16) 0.062(2) 0.0013(14) 0.0171(16) 0.0069(14)
C26 0.091(3) 0.063(2) 0.064(2) 0.0133(18) 0.0152(19) -0.001(2)
C27 0.106(4) 0.097(3) 0.080(3) -0.003(3) -0.004(3) -0.014(3)
C28 0.216(7) 0.106(4) 0.076(3) -0.012(3) 0.012(4) -0.005(4)
C29 0.094(3) 0.085(3) 0.100(3) -0.020(2) 0.033(3) -0.038(2)
C30 0.0606(19) 0.0489(17) 0.0591(19) 0.0066(14) 0.0195(15) 0.0003(14)
C31 0.105(3) 0.083(3) 0.062(2) 0.021(2) 0.019(2) -0.004(2)
C32 0.116(4) 0.144(5) 0.065(3) 0.034(3) -0.008(3) -0.032(4)
C33 0.079(3) 0.089(3) 0.076(3) 0.017(2) 0.005(2) -0.015(2)
C34 0.105(4) 0.141(5) 0.100(4) 0.025(3) -0.020(3) -0.051(4)
C35 0.128(6) 0.198(9) 0.253(12) 0.116(9) 0.047(7) 0.022(6)
C36 0.269(12) 0.138(7) 0.192(9) 0.028(6) 0.092(9) -0.020(8)
C37 0.158(5) 0.104(4) 0.073(3) 0.029(3) 0.037(3) -0.014(3)
C39 0.0376(13) 0.0363(13) 0.0438(14) 0.0009(11) 0.0027(11) -0.0029(10)
C40 0.0433(15) 0.0352(13) 0.0521(16) 0.0041(12) 0.0000(12) -0.0012(11)
C41 0.0401(14) 0.0467(16) 0.0537(17) 0.0052(13) -0.0055(12) -0.0009(12)
C42 0.0447(15) 0.0450(15) 0.0419(15) -0.0018(12) 0.0056(12) -0.0083(12)
C43 0.0530(16) 0.0349(14) 0.0516(16) 0.0014(12) 0.0025(13) -0.0042(12)
C44 0.0457(15) 0.0360(14) 0.0501(16) 0.0011(12) -0.0036(12) -0.0003(11)
C45 0.0482(15) 0.0417(15) 0.0463(16) 0.0045(12) 0.0008(12) -0.0087(12)
C46 0.0460(15) 0.0512(17) 0.0487(16) 0.0016(13) -0.0007(13) -0.0160(13)
C47 0.080(2) 0.064(2) 0.0459(18) 0.0004(15) -0.0032(16) -0.0294(18)
C48 0.076(2) 0.0553(18) 0.0498(18) -0.0030(15) 0.0094(16) -0.0160(16)
C49 0.0549(17) 0.0499(17) 0.0493(17) 0.0013(13) 0.0050(14) -0.0108(13)
C50 0.0499(17) 0.076(2) 0.0588(19) -0.0038(17) 0.0126(15) -0.0082(16)
C51 0.097(3) 0.073(2) 0.055(2) -0.0119(18) 0.0130(19) -0.011(2)
C52 0.105(3) 0.089(3) 0.058(2) -0.006(2) 0.020(2) -0.012(2)
C53 0.114(3) 0.105(3) 0.061(2) -0.011(2) -0.004(2) -0.061(3)
C54 0.0493(16) 0.0492(16) 0.0539(17) 0.0054(14) 0.0042(13) -0.0063(13)
C55 0.0469(18) 0.077(2) 0.079(2) 0.025(2) 0.0132(17) 0.0031(16)
C56 0.061(2) 0.062(2) 0.076(2) 0.0125(18) 0.0191(18) 0.0147(17)
C57 0.0601(19) 0.0486(17) 0.063(2) 0.0093(15) 0.0123(15) 0.0063(14)
C58 0.094(3) 0.068(2) 0.064(2) -0.0148(18) 0.022(2) -0.008(2)
C59 0.079(3) 0.088(3) 0.107(3) 0.006(3) 0.041(2) 0.025(2)
C60 0.113(4) 0.091(3) 0.093(3) 0.009(3) 0.057(3) 0.006(3)
C61 0.049(2) 0.125(4) 0.121(4) 0.027(3) 0.014(2) -0.012(2)
C101 0.148(8) 0.207(10) 0.41(2) -0.140(12) -0.047(10) 0.097(7)

loop_
_atom_type_symbol
_atom_type_description
_atom_type_scat_dispersion_real
_atom_type_scat_dispersion_imag
_atom_type_scat_source
C C 0.0033 0.0016 'International Tables Vol C Tables 4.2.6.8 and 6.1.1.4'
H H 0.0000 0.0000 'International Tables Vol C Tables 4.2.6.8 and 6.1.1.4'
B B 0.0013 0.0007 'International Tables Vol C Tables 4.2.6.8 and 6.1.1.4'
F F 0.0171 0.0103 'International Tables Vol C Tables 4.2.6.8 and 6.1.1.4'
N N 0.0061 0.0033 'International Tables Vol C Tables 4.2.6.8 and 6.1.1.4'
Cl Cl 0.1484 0.1585 'International Tables Vol C Tables 4.2.6.8 and 6.1.1.4'

loop_
_geom_angle_atom_site_label_1
_geom_angle_atom_site_label_2
_geom_angle_atom_site_label_3
_geom_angle
C23 N1 C22 108.3(3)
C23 N1 B38 126.5(3)
C22 N1 B38 125.2(3)
C31 N2 C30 108.0(3)
C31 N2 B38 126.2(3)
C30 N2 B38 125.6(3)
C47 N3 C46 107.6(3)
C47 N3 B62 127.4(3)
C46 N3 B62 124.9(3)
C55 N4 C54 107.7(3)
C55 N4 B62 127.1(3)
C54 N4 B62 125.2(3)
C1 B3 C2 59.41(17)
C1 B3 B9 104.8(3)
C2 B3 B9 105.8(2)
C1 B3 B8 105.8(2)
C2 B3 B8 58.21(18)
B9 B3 B8 60.8(2)
C1 B3 B4 58.6(2)
C2 B3 B4 106.8(2)
B9 B3 B4 59.5(2)
B8 B3 B4 108.5(3)
C1 B3 H3 123.8
C2 B3 H3 123.1
B9 B3 H3 122.9
B8 B3 H3 121.8
B4 B3 H3 121.8
C1 B4 B9 105.3(3)
C1 B4 B10 105.0(3)
B9 B4 B10 60.0(2)
C1 B4 B5 58.43(19)
B9 B4 B5 108.1(3)
B10 B4 B5 60.1(2)
C1 B4 B3 59.16(18)
B9 B4 B3 59.7(2)
B10 B4 B3 107.5(3)
B5 B4 B3 107.7(2)
C1 B4 H4 124.3
B9 B4 H4 122.2
B10 B4 H4 122.4
B5 B4 H4 121.6
B3 B4 H4 121.8
C1 B5 B11 105.1(2)
C1 B5 B10 105.0(3)
B11 B5 B10 60.2(2)
C1 B5 B4 58.9(2)
B11 B5 B4 107.9(3)
B10 B5 B4 59.6(2)
C1 B5 B6 59.05(18)
B11 B5 B6 59.3(2)
B10 B5 B6 107.3(3)
B4 B5 B6 107.8(3)
C1 B5 H5 124.2
B11 B5 H5 122.4
B10 B5 H5 122.5
B4 B5 H5 121.6
B6 B5 H5 121.9
C1 B6 C2 59.44(17)
C1 B6 B11 104.8(2)
C2 B6 B11 105.7(2)
C1 B6 B7 105.9(2)
C2 B6 B7 58.58(18)
B11 B6 B7 60.2(2)
C1 B6 B5 58.17(19)
C2 B6 B5 106.4(2)
B11 B6 B5 59.8(2)
B7 B6 B5 108.1(2)
C1 B6 H6 123.8
C2 B6 H6 123.0
B11 B6 H6 123.0
B7 B6 H6 122.0
B5 B6 H6 122.1
C2 B7 B6 59.87(18)
C2 B7 B11 106.3(2)
B6 B7 B11 59.7(2)
C2 B7 B12 105.8(2)
B6 B7 B12 107.8(3)
B11 B7 B12 60.0(2)
C2 B7 B8 58.54(18)
B6 B7 B8 108.1(2)
B11 B7 B8 108.5(2)
B12 B7 B8 60.5(2)
C2 B7 H7 123.6
B6 B7 H7 121.5
B11 B7 H7 121.9
B12 B7 H7 122.1
B8 B7 H7 121.4
C2 B8 B3 59.79(17)
C2 B8 B7 58.96(18)
B3 B8 B7 107.8(2)
C2 B8 B12 105.5(2)
B3 B8 B12 106.9(3)
B7 B8 B12 59.7(2)
C2 B8 B9 105.8(2)
B3 B8 B9 59.2(2)
B7 B8 B9 107.3(3)
B12 B8 B9 59.5(2)
C2 B8 H8 123.4
B3 B8 H8 121.9
B7 B8 H8 121.9
B12 B8 H8 122.7
B9 B8 H8 122.7
B4 B9 B3 60.8(2)
B4 B9 B10 60.3(2)
B3 B9 B10 108.7(3)
B4 B9 B12 108.1(3)
B3 B9 B12 108.0(2)
B10 B9 B12 59.5(2)
B4 B9 B8 108.9(2)
B3 B9 B8 59.9(2)
B10 B9 B8 108.2(3)
B12 B9 B8 60.2(2)
B4 B9 H9 121.1
B3 B9 H9 121.3
B10 B9 H9 121.6
B12 B9 H9 122.0
B8 B9 H9 121.4
B12 B10 B9 60.6(2)
B12 B10 B4 108.5(3)
B9 B10 B4 59.7(2)
B12 B10 B5 108.2(3)
B9 B10 B5 108.0(3)
B4 B10 B5 60.3(2)
B12 B10 B11 60.1(2)
B9 B10 B11 108.1(3)
B4 B10 B11 107.9(2)
B5 B10 B11 59.6(2)
B12 B10 H10 121.2
B9 B10 H10 121.6
B4 B10 H10 121.7
B5 B10 H10 121.8
B11 B10 H10 121.9
B6 B11 B5 60.9(2)
B6 B11 B7 60.1(2)
B5 B11 B7 108.9(2)
B6 B11 B12 108.2(2)
B5 B11 B12 108.0(3)
B7 B11 B12 60.1(2)
B6 B11 B10 108.6(3)
B5 B11 B10 60.2(2)
B7 B11 B10 107.8(3)
B12 B11 B10 59.3(2)
B6 B11 H11 121.2
B5 B11 H11 121.1
B7 B11 H11 121.5
B12 B11 H11 122.1
B10 B11 H11 121.9
B10 B12 B11 60.6(2)
B10 B12 B7 108.6(3)
B11 B12 B7 59.9(2)
B10 B12 B9 59.9(2)
B11 B12 B9 108.0(3)
B7 B12 B9 108.0(2)
B10 B12 B8 108.6(3)
B11 B12 B8 107.9(2)
B7 B12 B8 59.8(2)
B9 B12 B8 60.3(2)
B10 B12 H12 121.1
B11 B12 H12 121.7
B7 B12 H12 121.7
B9 B12 H12 121.8
B8 B12 H12 121.6
F1 B38 F2 109.0(3)
F1 B38 N2 110.4(3)
F2 B38 N2 110.0(3)
F1 B38 N1 110.2(3)
F2 B38 N1 110.1(3)
N2 B38 N1 107.2(3)
F3 B62 F4 108.7(3)
F3 B62 N4 110.4(3)
F4 B62 N4 110.4(4)
F3 B62 N3 109.8(4)
F4 B62 N3 109.8(3)
N4 B62 N3 107.7(3)
C13 C1 B5 122.3(3)
C13 C1 C2 116.7(2)
B5 C1 C2 111.1(2)
C13 C1 B4 122.4(2)
B5 C1 B4 62.6(2)
C2 C1 B4 110.6(2)
C13 C1 B6 117.1(2)
B5 C1 B6 62.8(2)
C2 C1 B6 60.67(17)
B4 C1 B6 113.8(2)
C13 C1 B3 117.1(3)
B5 C1 B3 113.6(2)
C2 C1 B3 60.50(17)
B4 C1 B3 62.3(2)
B6 C1 B3 112.3(2)
C39 C2 B8 124.9(2)
C39 C2 B7 122.1(2)
B8 C2 B7 62.5(2)
C39 C2 C1 117.4(2)
B8 C2 C1 109.3(2)
B7 C2 C1 108.6(2)
C39 C2 B3 120.1(2)
B8 C2 B3 62.00(19)
B7 C2 B3 112.4(2)
C1 C2 B3 60.08(18)
C39 C2 B6 115.1(2)
B8 C2 B6 112.7(2)
B7 C2 B6 61.6(2)
C1 C2 B6 59.89(18)
B3 C2 B6 111.3(2)
C14 C13 C1 175.2(3)
C13 C14 C15 175.5(4)
C16 C15 C20 119.3(3)
C16 C15 C14 121.3(3)
C20 C15 C14 119.4(3)
C17 C16 C15 120.4(3)
C17 C16 H16 119.8
C15 C16 H16 119.8
C16 C17 C18 120.3(3)
C16 C17 H17 119.9
C18 C17 H17 119.9
C19 C18 C17 119.1(3)
C19 C18 C21 122.1(3)
C17 C18 C21 118.8(3)
C20 C19 C18 121.0(3)
C20 C19 H19 119.5
C18 C19 H19 119.5
C19 C20 C15 120.0(3)
C19 C20 H20 120.0
C15 C20 H20 120.0
C30 C21 C22 121.6(3)
C30 C21 C18 119.2(3)
C22 C21 C18 119.1(3)
N1 C22 C21 120.3(3)
N1 C22 C25 107.5(3)
C21 C22 C25 132.2(3)
N1 C23 C24 110.1(3)
N1 C23 C29 122.6(4)
C24 C23 C29 127.3(4)
C25 C24 C23 107.2(3)
C25 C24 C27 126.7(4)
C23 C24 C27 126.1(4)
C24 C25 C22 106.8(3)
C24 C25 C26 124.8(3)
C22 C25 C26 128.3(3)
C25 C26 H26A 109.5
C25 C26 H26B 109.5
H26A C26 H26B 109.5
C25 C26 H26C 109.5
H26A C26 H26C 109.5
H26B C26 H26C 109.5
C28 C27 C24 114.2(5)
C28 C27 H27A 108.7
C24 C27 H27A 108.7
C28 C27 H27B 108.7
C24 C27 H27B 108.7
H27A C27 H27B 107.6
C27 C28 H28A 109.5
C27 C28 H28B 109.5
H28A C28 H28B 109.5
C27 C28 H28C 109.5
H28A C28 H28C 109.5
H28B C28 H28C 109.5
C23 C29 H29A 109.5
C23 C29 H29B 109.5
H29A C29 H29B 109.5
C23 C29 H29C 109.5
H29A C29 H29C 109.5
H29B C29 H29C 109.5
C21 C30 N2 119.9(3)
C21 C30 C33 131.9(3)
N2 C30 C33 108.2(3)
N2 C31 C32 109.6(4)
N2 C31 C37 122.1(4)
C32 C31 C37 128.3(4)
C33 C32 C31 108.3(4)
C33 C32 C35 122.7(5)
C31 C32 C35 126.8(5)
C32 C33 C30 105.9(4)
C32 C33 C34 125.3(4)
C30 C33 C34 128.7(4)
C33 C34 H34A 109.5
C33 C34 H34B 109.5
H34A C34 H34B 109.5
C33 C34 H34C 109.5
H34A C34 H34C 109.5
H34B C34 H34C 109.5
C36 C35 C32 87.2(9)
C36 C35 H35A 114.1
C32 C35 H35A 114.1
C36 C35 H35B 114.1
C32 C35 H35B 114.1
H35A C35 H35B 111.3
C35 C36 H36A 109.5
C35 C36 H36B 109.5
H36A C36 H36B 109.5
C35 C36 H36C 109.5
H36A C36 H36C 109.5
H36B C36 H36C 109.5
C31 C37 H37A 109.5
C31 C37 H37B 109.5
H37A C37 H37B 109.5
C31 C37 H37C 109.5
H37A C37 H37C 109.5
H37B C37 H37C 109.5
C40 C39 C44 118.3(2)
C40 C39 C2 119.4(2)
C44 C39 C2 122.3(2)
C41 C40 C39 121.2(3)
C41 C40 H40 119.4
C39 C40 H40 119.4
C40 C41 C42 120.5(3)
C40 C41 H41 119.7
C42 C41 H41 119.7
C41 C42 C43 118.6(2)
C41 C42 C45 120.1(3)
C43 C42 C45 121.3(3)
C44 C43 C42 120.9(3)
C44 C43 H43 119.5
C42 C43 H43 119.5
C43 C44 C39 120.4(3)
C43 C44 H44 119.8
C39 C44 H44 119.8
C46 C45 C54 122.4(3)
C46 C45 C42 118.6(3)
C54 C45 C42 119.0(3)
C45 C46 N3 119.5(3)
C45 C46 C49 132.7(3)
N3 C46 C49 107.8(3)
N3 C47 C48 110.2(3)
N3 C47 C53 122.0(3)
C48 C47 C53 127.8(4)
C49 C48 C47 107.3(3)
C49 C48 C51 126.6(3)
C47 C48 C51 126.1(3)
C48 C49 C46 107.1(3)
C48 C49 C50 124.1(3)
C46 C49 C50 128.8(3)
C49 C50 H50A 109.5
C49 C50 H50B 109.5
H50A C50 H50B 109.5
C49 C50 H50C 109.5
H50A C50 H50C 109.5
H50B C50 H50C 109.5
C52 C51 C48 113.0(3)
C52 C51 H51A 109.0
C48 C51 H51A 109.0
C52 C51 H51B 109.0
C48 C51 H51B 109.0
H51A C51 H51B 107.8
C51 C52 H52A 109.5
C51 C52 H52B 109.5
H52A C52 H52B 109.5
C51 C52 H52C 109.5
H52A C52 H52C 109.5
H52B C52 H52C 109.5
C47 C53 H53A 109.5
C47 C53 H53B 109.5
H53A C53 H53B 109.5
C47 C53 H53C 109.5
H53A C53 H53C 109.5
H53B C53 H53C 109.5
C45 C54 N4 119.7(3)
C45 C54 C57 132.2(3)
N4 C54 C57 108.1(3)
N4 C55 C56 110.1(3)
N4 C55 C61 121.8(4)
C56 C55 C61 128.1(4)
C57 C56 C55 107.2(3)
C57 C56 C59 127.4(4)
C55 C56 C59 125.4(4)
C56 C57 C54 106.9(3)
C56 C57 C58 124.5(3)
C54 C57 C58 128.6(3)
C57 C58 H58A 109.5
C57 C58 H58B 109.5
H58A C58 H58B 109.5
C57 C58 H58C 109.5
H58A C58 H58C 109.5
H58B C58 H58C 109.5
C56 C59 C60 114.2(3)
C56 C59 H59A 108.7
C60 C59 H59A 108.7
C56 C59 H59B 108.7
C60 C59 H59B 108.7
H59A C59 H59B 107.6
C59 C60 H60A 109.5
C59 C60 H60B 109.5
H60A C60 H60B 109.5
C59 C60 H60C 109.5
H60A C60 H60C 109.5
H60B C60 H60C 109.5
C55 C61 H61A 109.5
C55 C61 H61B 109.5
H61A C61 H61B 109.5
C55 C61 H61C 109.5
H61A C61 H61C 109.5
H61B C61 H61C 109.5
Cl2 C101 Cl1 122.2(5)
Cl2 C101 H10A 106.8
Cl1 C101 H10A 106.8
Cl2 C101 H10B 106.8
Cl1 C101 H10B 106.8
H10A C101 H10B 106.6

loop_
_geom_bond_atom_site_label_1
_geom_bond_atom_site_label_2
_geom_bond_distance
Cl1 C101 1.684(13)
Cl2 C101 1.568(9)
N1 C23 1.338(5)
N1 C22 1.394(4)
N1 B38 1.545(5)
N2 C31 1.343(5)
N2 C30 1.399(4)
N2 B38 1.540(5)
N3 C47 1.345(5)
N3 C46 1.408(4)
N3 B62 1.543(5)
N4 C55 1.351(5)
N4 C54 1.402(4)
N4 B62 1.532(5)
F1 B38 1.381(5)
F2 B38 1.388(4)
F3 B62 1.383(5)
F4 B62 1.394(5)
B3 C1 1.727(5)
B3 C2 1.735(4)
B3 B9 1.759(5)
B3 B8 1.772(5)
B3 B4 1.780(6)
B3 H3 1.1000
B4 C1 1.717(4)
B4 B9 1.756(6)
B4 B10 1.767(5)
B4 B5 1.780(6)
B4 H4 1.1000
B5 C1 1.708(5)
B5 B11 1.767(6)
B5 B10 1.777(5)
B5 B6 1.787(5)
B5 H5 1.1000
B6 C1 1.724(4)
B6 C2 1.737(4)
B6 B11 1.758(5)
B6 B7 1.766(5)
B6 H6 1.1000
B7 C2 1.714(4)
B7 B11 1.767(5)
B7 B12 1.772(5)
B7 B8 1.774(5)
B7 H7 1.1000
B8 C2 1.706(4)
B8 B12 1.787(5)
B8 B9 1.788(5)
B8 H8 1.1000
B9 B10 1.762(6)
B9 B12 1.774(5)
B9 H9 1.1000
B10 B12 1.755(6)
B10 B11 1.779(5)
B10 H10 1.1000
B11 B12 1.770(6)
B11 H11 1.1000
B12 H12 1.1000
C1 C13 1.428(4)
C1 C2 1.716(4)
C2 C39 1.503(4)
C13 C14 1.184(4)
C14 C15 1.436(4)
C15 C16 1.387(4)
C15 C20 1.389(5)
C16 C17 1.381(4)
C16 H16 0.9300
C17 C18 1.389(4)
C17 H17 0.9300
C18 C19 1.379(4)
C18 C21 1.489(4)
C19 C20 1.379(5)
C19 H19 0.9300
C20 H20 0.9300
C21 C30 1.391(4)
C21 C22 1.400(4)
C22 C25 1.431(5)
C23 C24 1.407(5)
C23 C29 1.501(5)
C24 C25 1.383(5)
C24 C27 1.507(6)
C25 C26 1.500(5)
C26 H26A 0.9600
C26 H26B 0.9600
C26 H26C 0.9600
C27 C28 1.487(8)
C27 H27A 0.9700
C27 H27B 0.9700
C28 H28A 0.9600
C28 H28B 0.9600
C28 H28C 0.9600
C29 H29A 0.9600
C29 H29B 0.9600
C29 H29C 0.9600
C30 C33 1.421(5)
C31 C32 1.398(7)
C31 C37 1.499(6)
C32 C33 1.390(6)
C32 C35 1.770(13)
C33 C34 1.511(6)
C34 H34A 0.9600
C34 H34B 0.9600
C34 H34C 0.9600
C35 C36 1.353(11)
C35 H35A 0.9700
C35 H35B 0.9700
C36 H36A 0.9600
C36 H36B 0.9600
C36 H36C 0.9600
C37 H37A 0.9600
C37 H37B 0.9600
C37 H37C 0.9600
C39 C40 1.390(4)
C39 C44 1.399(4)
C40 C41 1.382(4)
C40 H40 0.9300
C41 C42 1.388(4)
C41 H41 0.9300
C42 C43 1.392(4)
C42 C45 1.499(4)
C43 C44 1.382(4)
C43 H43 0.9300
C44 H44 0.9300
C45 C46 1.391(4)
C45 C54 1.396(4)
C46 C49 1.422(4)
C47 C48 1.409(5)
C47 C53 1.503(5)
C48 C49 1.384(4)
C48 C51 1.518(5)
C49 C50 1.503(4)
C50 H50A 0.9600
C50 H50B 0.9600
C50 H50C 0.9600
C51 C52 1.507(6)
C51 H51A 0.9700
C51 H51B 0.9700
C52 H52A 0.9600
C52 H52B 0.9600
C52 H52C 0.9600
C53 H53A 0.9600
C53 H53B 0.9600
C53 H53C 0.9600
C54 C57 1.424(5)
C55 C56 1.411(6)
C55 C61 1.506(5)
C56 C57 1.391(5)
C56 C59 1.503(6)
C57 C58 1.497(5)
C58 H58A 0.9600
C58 H58B 0.9600
C58 H58C 0.9600
C59 C60 1.515(7)
C59 H59A 0.9700
C59 H59B 0.9700
C60 H60A 0.9600
C60 H60B 0.9600
C60 H60C 0.9600
C61 H61A 0.9600
C61 H61B 0.9600
C61 H61C 0.9600
C101 H10A 0.9700
C101 H10B 0.9700

loop_
_geom_torsion_atom_site_label_1
_geom_torsion_atom_site_label_2
_geom_torsion_atom_site_label_3
_geom_torsion_atom_site_label_4
_geom_torsion
C2 B3 B4 C1 -36.2(2)
B9 B3 B4 C1 -134.9(3)
B8 B3 B4 C1 -97.5(2)
C1 B3 B4 B9 134.9(3)
C2 B3 B4 B9 98.8(3)
B8 B3 B4 B9 37.4(2)
C1 B3 B4 B10 97.3(3)
C2 B3 B4 B10 61.1(3)
B9 B3 B4 B10 -37.6(2)
B8 B3 B4 B10 -0.2(3)
C1 B3 B4 B5 33.9(2)
C2 B3 B4 B5 -2.3(3)
B9 B3 B4 B5 -101.0(3)
B8 B3 B4 B5 -63.6(3)
B9 B4 B5 C1 -97.2(3)
B10 B4 B5 C1 -134.7(3)
B3 B4 B5 C1 -34.2(2)
C1 B4 B5 B11 97.2(3)
B9 B4 B5 B11 -0.1(3)
B10 B4 B5 B11 -37.5(2)
B3 B4 B5 B11 63.0(3)
C1 B4 B5 B10 134.7(3)
B9 B4 B5 B10 37.4(2)
B3 B4 B5 B10 100.4(3)
C1 B4 B5 B6 34.6(2)
B9 B4 B5 B6 -62.7(3)
B10 B4 B5 B6 -100.1(3)
B3 B4 B5 B6 0.4(3)
B11 B5 B6 C1 -135.1(3)
B10 B5 B6 C1 -97.3(3)
B4 B5 B6 C1 -34.5(2)
C1 B5 B6 C2 36.2(2)
B11 B5 B6 C2 -98.9(3)
B10 B5 B6 C2 -61.1(3)
B4 B5 B6 C2 1.7(3)
C1 B5 B6 B11 135.1(3)
B10 B5 B6 B11 37.8(3)
B4 B5 B6 B11 100.6(3)
C1 B5 B6 B7 97.8(2)
B11 B5 B6 B7 -37.3(2)
B10 B5 B6 B7 0.5(3)
B4 B5 B6 B7 63.3(3)
C1 B6 B7 C2 -37.52(19)
B11 B6 B7 C2 -135.7(2)
B5 B6 B7 C2 -98.6(2)
C1 B6 B7 B11 98.2(2)
C2 B6 B7 B11 135.7(2)
B5 B6 B7 B11 37.1(2)
C1 B6 B7 B12 60.8(3)
C2 B6 B7 B12 98.4(2)
B11 B6 B7 B12 -37.4(2)
B5 B6 B7 B12 -0.2(3)
C1 B6 B7 B8 -3.1(3)
C2 B6 B7 B8 34.4(2)
B11 B6 B7 B8 -101.3(3)
B5 B6 B7 B8 -64.2(3)
C1 B3 B8 C2 37.1(2)
B9 B3 B8 C2 135.5(3)
B4 B3 B8 C2 98.7(3)
C1 B3 B8 B7 1.5(3)
C2 B3 B8 B7 -35.6(2)
B9 B3 B8 B7 99.9(3)
B4 B3 B8 B7 63.1(3)
C1 B3 B8 B12 -61.3(3)
C2 B3 B8 B12 -98.4(3)
B9 B3 B8 B12 37.1(2)
B4 B3 B8 B12 0.3(3)
C1 B3 B8 B9 -98.4(3)
C2 B3 B8 B9 -135.5(3)
B4 B3 B8 B9 -36.8(2)
B6 B7 B8 C2 -34.9(2)
B11 B7 B8 C2 -98.2(3)
B12 B7 B8 C2 -135.5(3)
C2 B7 B8 B3 35.9(2)
B6 B7 B8 B3 1.0(3)
B11 B7 B8 B3 -62.3(3)
B12 B7 B8 B3 -99.6(3)
C2 B7 B8 B12 135.5(3)
B6 B7 B8 B12 100.6(3)
B11 B7 B8 B12 37.3(2)
C2 B7 B8 B9 98.4(3)
B6 B7 B8 B9 63.4(3)
B11 B7 B8 B9 0.2(3)
B12 B7 B8 B9 -37.2(2)
C1 B4 B9 B3 39.1(2)
B10 B4 B9 B3 137.8(3)
B5 B4 B9 B3 100.3(3)
C1 B4 B9 B10 -98.7(3)
B5 B4 B9 B10 -37.5(2)
B3 B4 B9 B10 -137.8(3)
C1 B4 B9 B12 -61.9(3)
B10 B4 B9 B12 36.8(2)
B5 B4 B9 B12 -0.7(3)
B3 B4 B9 B12 -101.0(3)
C1 B4 B9 B8 2.0(4)
B10 B4 B9 B8 100.6(3)
B5 B4 B9 B8 63.2(3)
B3 B4 B9 B8 -37.1(2)
C1 B3 B9 B4 -38.7(2)
C2 B3 B9 B4 -100.5(3)
B8 B3 B9 B4 -138.7(3)
C1 B3 B9 B10 -0.6(3)
C2 B3 B9 B10 -62.4(3)
B8 B3 B9 B10 -100.7(3)
B4 B3 B9 B10 38.1(3)
C1 B3 B9 B12 62.5(3)
C2 B3 B9 B12 0.6(4)
B8 B3 B9 B12 -37.6(3)
B4 B3 B9 B12 101.1(3)
C1 B3 B9 B8 100.1(2)
C2 B3 B9 B8 38.3(2)
B4 B3 B9 B8 138.7(3)
C2 B8 B9 B4 -1.5(3)
B3 B8 B9 B4 37.5(3)
B7 B8 B9 B4 -63.3(3)
B12 B8 B9 B4 -100.5(3)
C2 B8 B9 B3 -39.0(2)
B7 B8 B9 B3 -100.8(3)
B12 B8 B9 B3 -138.0(3)
C2 B8 B9 B10 62.5(3)
B3 B8 B9 B10 101.5(3)
B7 B8 B9 B10 0.7(3)
B12 B8 B9 B10 -36.5(2)
C2 B8 B9 B12 99.0(3)
B3 B8 B9 B12 138.0(3)
B7 B8 B9 B12 37.2(2)
B4 B9 B10 B12 138.7(3)
B3 B9 B10 B12 100.4(3)
B8 B9 B10 B12 36.8(2)
B3 B9 B10 B4 -38.3(2)
B12 B9 B10 B4 -138.7(3)
B8 B9 B10 B4 -101.9(3)
B4 B9 B10 B5 37.5(2)
B3 B9 B10 B5 -0.8(4)
B12 B9 B10 B5 -101.2(3)
B8 B9 B10 B5 -64.3(3)
B4 B9 B10 B11 100.5(3)
B3 B9 B10 B11 62.2(3)
B12 B9 B10 B11 -38.1(2)
B8 B9 B10 B11 -1.3(3)
C1 B4 B10 B12 62.0(4)
B9 B4 B10 B12 -37.3(3)
B5 B4 B10 B12 100.8(3)
B3 B4 B10 B12 0.1(4)
C1 B4 B10 B9 99.3(3)
B5 B4 B10 B9 138.2(3)
B3 B4 B10 B9 37.5(2)
C1 B4 B10 B5 -38.9(2)
B9 B4 B10 B5 -138.2(3)
B3 B4 B10 B5 -100.7(3)
C1 B4 B10 B11 -1.7(4)
B9 B4 B10 B11 -101.0(3)
B5 B4 B10 B11 37.2(3)
B3 B4 B10 B11 -63.5(4)
C1 B5 B10 B12 -62.2(3)
B11 B5 B10 B12 36.8(3)
B4 B5 B10 B12 -101.3(3)
B6 B5 B10 B12 -0.5(4)
C1 B5 B10 B9 1.9(3)
B11 B5 B10 B9 100.9(3)
B4 B5 B10 B9 -37.2(3)
B6 B5 B10 B9 63.5(3)
C1 B5 B10 B4 39.1(2)
B11 B5 B10 B4 138.2(3)
B6 B5 B10 B4 100.8(3)
C1 B5 B10 B11 -99.0(3)
B4 B5 B10 B11 -138.2(3)
B6 B5 B10 B11 -37.4(2)
C1 B6 B11 B5 38.3(2)
C2 B6 B11 B5 100.1(3)
B7 B6 B11 B5 138.4(3)
C1 B6 B11 B7 -100.1(3)
C2 B6 B11 B7 -38.2(2)
B5 B6 B11 B7 -138.4(3)
C1 B6 B11 B12 -62.6(3)
C2 B6 B11 B12 -0.7(3)
B7 B6 B11 B12 37.5(3)
B5 B6 B11 B12 -100.9(3)
C1 B6 B11 B10 0.2(4)
C2 B6 B11 B10 62.1(3)
B7 B6 B11 B10 100.3(3)
B5 B6 B11 B10 -38.1(3)
C1 B5 B11 B6 -38.8(2)
B10 B5 B11 B6 -137.6(3)
B4 B5 B11 B6 -100.5(3)
C1 B5 B11 B7 -1.3(3)
B10 B5 B11 B7 -100.1(3)
B4 B5 B11 B7 -63.0(3)
B6 B5 B11 B7 37.5(2)
C1 B5 B11 B12 62.4(3)
B10 B5 B11 B12 -36.4(2)
B4 B5 B11 B12 0.8(3)
B6 B5 B11 B12 101.2(3)
C1 B5 B11 B10 98.9(3)
B4 B5 B11 B10 37.2(2)
B6 B5 B11 B10 137.6(3)
C2 B7 B11 B6 39.0(2)
B12 B7 B11 B6 138.2(3)
B8 B7 B11 B6 100.6(2)
C2 B7 B11 B5 1.1(3)
B6 B7 B11 B5 -37.9(2)
B12 B7 B11 B5 100.3(3)
B8 B7 B11 B5 62.8(3)
C2 B7 B11 B12 -99.2(3)
B6 B7 B11 B12 -138.2(3)
B8 B7 B11 B12 -37.5(2)
C2 B7 B11 B10 -62.6(3)
B6 B7 B11 B10 -101.6(3)
B12 B7 B11 B10 36.6(2)
B8 B7 B11 B10 -1.0(3)
B12 B10 B11 B6 -100.5(3)
B9 B10 B11 B6 -62.2(4)
B4 B10 B11 B6 0.9(4)
B5 B10 B11 B6 38.4(3)
B12 B10 B11 B5 -138.9(3)
B9 B10 B11 B5 -100.6(3)
B4 B10 B11 B5 -37.5(3)
B12 B10 B11 B7 -36.9(2)
B9 B10 B11 B7 1.4(3)
B4 B10 B11 B7 64.5(4)
B5 B10 B11 B7 102.0(3)
B9 B10 B11 B12 38.3(2)
B4 B10 B11 B12 101.4(3)
B5 B10 B11 B12 138.9(3)
B9 B10 B12 B11 -137.4(2)
B4 B10 B12 B11 -100.5(3)
B5 B10 B12 B11 -36.6(3)
B9 B10 B12 B7 -100.4(3)
B4 B10 B12 B7 -63.4(3)
B5 B10 B12 B7 0.4(4)
B11 B10 B12 B7 37.0(2)
B4 B10 B12 B9 36.9(3)
B5 B10 B12 B9 100.8(3)
B11 B10 B12 B9 137.4(2)
B9 B10 B12 B8 -36.9(2)
B4 B10 B12 B8 0.0(4)
B5 B10 B12 B8 63.9(3)
B11 B10 B12 B8 100.5(3)
B6 B11 B12 B10 101.2(3)
B5 B11 B12 B10 36.8(2)
B7 B11 B12 B10 138.7(3)
B6 B11 B12 B7 -37.5(2)
B5 B11 B12 B7 -102.0(3)
B10 B11 B12 B7 -138.7(3)
B6 B11 B12 B9 63.2(3)
B5 B11 B12 B9 -1.2(3)
B7 B11 B12 B9 100.7(3)
B10 B11 B12 B9 -38.0(2)
B6 B11 B12 B8 -0.4(4)
B5 B11 B12 B8 -64.9(3)
B7 B11 B12 B8 37.1(2)
B10 B11 B12 B8 -101.7(3)
C2 B7 B12 B10 62.7(3)
B6 B7 B12 B10 -0.1(3)
B11 B7 B12 B10 -37.3(3)
B8 B7 B12 B10 101.1(3)
C2 B7 B12 B11 100.0(3)
B6 B7 B12 B11 37.2(2)
B8 B7 B12 B11 138.4(3)
C2 B7 B12 B9 -0.8(4)
B6 B7 B12 B9 -63.6(3)
B11 B7 B12 B9 -100.8(3)
B8 B7 B12 B9 37.7(3)
C2 B7 B12 B8 -38.4(2)
B6 B7 B12 B8 -101.2(3)
B11 B7 B12 B8 -138.4(3)
B4 B9 B12 B10 -37.1(2)
B3 B9 B12 B10 -101.5(3)
B8 B9 B12 B10 -139.0(3)
B4 B9 B12 B11 1.2(3)
B3 B9 B12 B11 -63.2(3)
B10 B9 B12 B11 38.3(2)
B8 B9 B12 B11 -100.7(3)
B4 B9 B12 B7 64.4(3)
B3 B9 B12 B7 0.1(4)
B10 B9 B12 B7 101.6(3)
B8 B9 B12 B7 -37.4(3)
B4 B9 B12 B8 101.9(3)
B3 B9 B12 B8 37.5(3)
B10 B9 B12 B8 139.0(3)
C2 B8 B12 B10 -62.7(3)
B3 B8 B12 B10 -0.2(3)
B7 B8 B12 B10 -101.2(3)
B9 B8 B12 B10 36.8(3)
C2 B8 B12 B11 1.5(3)
B3 B8 B12 B11 64.0(3)
B7 B8 B12 B11 -37.1(3)
B9 B8 B12 B11 100.9(3)
C2 B8 B12 B7 38.5(2)
B3 B8 B12 B7 101.1(3)
B9 B8 B12 B7 138.0(3)
C2 B8 B12 B9 -99.5(3)
B3 B8 B12 B9 -36.9(2)
B7 B8 B12 B9 -138.0(3)
C31 N2 B38 F1 -57.8(5)
C30 N2 B38 F1 116.4(3)
C31 N2 B38 F2 62.5(5)
C30 N2 B38 F2 -123.3(3)
C31 N2 B38 N1 -177.9(3)
C30 N2 B38 N1 -3.6(4)
C23 N1 B38 F1 59.0(4)
C22 N1 B38 F1 -119.8(3)
C23 N1 B38 F2 -61.2(5)
C22 N1 B38 F2 120.0(3)
C23 N1 B38 N2 179.2(3)
C22 N1 B38 N2 0.3(4)
C55 N4 B62 F3 65.2(5)
C54 N4 B62 F3 -113.7(4)
C55 N4 B62 F4 -55.0(5)
C54 N4 B62 F4 126.2(3)
C55 N4 B62 N3 -174.9(3)
C54 N4 B62 N3 6.3(5)
C47 N3 B62 F3 -62.8(5)
C46 N3 B62 F3 112.2(4)
C47 N3 B62 F4 56.6(5)
C46 N3 B62 F4 -128.4(4)
C47 N3 B62 N4 176.8(3)
C46 N3 B62 N4 -8.1(5)
B11 B5 C1 C13 145.3(3)
B10 B5 C1 C13 -152.1(3)
B4 B5 C1 C13 -112.7(3)
B6 B5 C1 C13 106.4(3)
B11 B5 C1 C2 1.0(3)
B10 B5 C1 C2 63.6(3)
B4 B5 C1 C2 103.0(3)
B6 B5 C1 C2 -37.9(2)
B11 B5 C1 B4 -102.0(3)
B10 B5 C1 B4 -39.4(3)
B6 B5 C1 B4 -140.9(3)
B11 B5 C1 B6 38.9(2)
B10 B5 C1 B6 101.5(3)
B4 B5 C1 B6 140.9(3)
B11 B5 C1 B3 -65.0(3)
B10 B5 C1 B3 -2.4(3)
B4 B5 C1 B3 37.0(3)
B6 B5 C1 B3 -103.9(3)
B9 B4 C1 C13 -145.4(3)
B10 B4 C1 C13 152.2(3)
B5 B4 C1 C13 112.6(3)
B3 B4 C1 C13 -106.0(3)
B9 B4 C1 B5 102.1(3)
B10 B4 C1 B5 39.7(3)
B3 B4 C1 B5 141.4(3)
B9 B4 C1 C2 -1.7(3)
B10 B4 C1 C2 -64.1(3)
B5 B4 C1 C2 -103.8(3)
B3 B4 C1 C2 37.6(2)
B9 B4 C1 B6 64.3(3)
B10 B4 C1 B6 1.9(4)
B5 B4 C1 B6 -37.8(3)
B3 B4 C1 B6 103.6(3)
B9 B4 C1 B3 -39.3(3)
B10 B4 C1 B3 -101.7(3)
B5 B4 C1 B3 -141.4(3)
C2 B6 C1 C13 106.9(3)
B11 B6 C1 C13 -153.3(3)
B7 B6 C1 C13 144.0(3)
B5 B6 C1 C13 -114.3(3)
C2 B6 C1 B5 -138.8(2)
B11 B6 C1 B5 -39.1(3)
B7 B6 C1 B5 -101.7(3)
B11 B6 C1 C2 99.8(3)
B7 B6 C1 C2 37.12(19)
B5 B6 C1 C2 138.8(2)
C2 B6 C1 B4 -101.2(3)
B11 B6 C1 B4 -1.4(4)
B7 B6 C1 B4 -64.0(3)
B5 B6 C1 B4 37.7(3)
C2 B6 C1 B3 -32.8(2)
B11 B6 C1 B3 66.9(3)
B7 B6 C1 B3 4.3(3)
B5 B6 C1 B3 106.0(3)
C2 B3 C1 C13 -106.8(3)
B9 B3 C1 C13 153.3(3)
B8 B3 C1 C13 -143.4(3)
B4 B3 C1 C13 114.2(3)
C2 B3 C1 B5 101.8(2)
B9 B3 C1 B5 1.9(3)
B8 B3 C1 B5 65.2(3)
B4 B3 C1 B5 -37.2(3)
B9 B3 C1 C2 -99.9(2)
B8 B3 C1 C2 -36.6(2)
B4 B3 C1 C2 -139.0(2)
C2 B3 C1 B4 139.0(2)
B9 B3 C1 B4 39.1(2)
B8 B3 C1 B4 102.4(3)
C2 B3 C1 B6 32.9(2)
B9 B3 C1 B6 -67.0(3)
B8 B3 C1 B6 -3.7(3)
B4 B3 C1 B6 -106.1(3)
B3 B8 C2 C39 108.7(3)
B7 B8 C2 C39 -111.6(3)
B12 B8 C2 C39 -150.4(3)
B9 B8 C2 C39 147.5(3)
B3 B8 C2 B7 -139.7(3)
B12 B8 C2 B7 -38.9(2)
B9 B8 C2 B7 -101.0(3)
B3 B8 C2 C1 -38.3(2)
B7 B8 C2 C1 101.4(2)
B12 B8 C2 C1 62.5(3)
B9 B8 C2 C1 0.5(3)
B7 B8 C2 B3 139.7(3)
B12 B8 C2 B3 100.8(3)
B9 B8 C2 B3 38.8(2)
B3 B8 C2 B6 -102.9(3)
B7 B8 C2 B6 36.9(2)
B12 B8 C2 B6 -2.0(3)
B9 B8 C2 B6 -64.1(3)
B6 B7 C2 C39 -103.3(3)
B11 B7 C2 C39 -142.2(3)
B12 B7 C2 C39 155.1(3)
B8 B7 C2 C39 115.7(3)
B6 B7 C2 B8 141.0(2)
B11 B7 C2 B8 102.1(3)
B12 B7 C2 B8 39.3(3)
B6 B7 C2 C1 38.4(2)
B11 B7 C2 C1 -0.5(3)
B12 B7 C2 C1 -63.3(3)
B8 B7 C2 C1 -102.6(2)
B6 B7 C2 B3 102.9(3)
B11 B7 C2 B3 64.0(3)
B12 B7 C2 B3 1.2(3)
B8 B7 C2 B3 -38.1(3)
B11 B7 C2 B6 -38.9(2)
B12 B7 C2 B6 -101.7(3)
B8 B7 C2 B6 -141.0(2)
C13 C1 C2 C39 -3.1(4)
B5 C1 C2 C39 143.4(2)
B4 C1 C2 C39 -149.0(3)
B6 C1 C2 C39 104.6(2)
B3 C1 C2 C39 -110.7(3)
C13 C1 C2 B8 146.7(3)
B5 C1 C2 B8 -66.8(3)
B4 C1 C2 B8 0.8(3)
B6 C1 C2 B8 -105.6(2)
B3 C1 C2 B8 39.1(2)
C13 C1 C2 B7 -146.8(3)
B5 C1 C2 B7 -0.3(3)
B4 C1 C2 B7 67.3(3)
B6 C1 C2 B7 -39.1(2)
B3 C1 C2 B7 105.7(2)
C13 C1 C2 B3 107.6(3)
B5 C1 C2 B3 -105.9(3)
B4 C1 C2 B3 -38.4(2)
B6 C1 C2 B3 -144.8(2)
C13 C1 C2 B6 -107.6(3)
B5 C1 C2 B6 38.8(2)
B4 C1 C2 B6 106.4(3)
B3 C1 C2 B6 144.8(2)
C1 B3 C2 C39 106.3(3)
B9 B3 C2 C39 -155.6(3)
B8 B3 C2 C39 -116.1(3)
B4 B3 C2 C39 142.1(3)
C1 B3 C2 B8 -137.6(2)
B9 B3 C2 B8 -39.5(3)
B4 B3 C2 B8 -101.8(3)
C1 B3 C2 B7 -99.2(2)
B9 B3 C2 B7 -1.2(3)
B8 B3 C2 B7 38.3(3)
B4 B3 C2 B7 -63.4(3)
B9 B3 C2 C1 98.1(3)
B8 B3 C2 C1 137.6(2)
B4 B3 C2 C1 35.8(2)
C1 B3 C2 B6 -32.4(2)
B9 B3 C2 B6 65.7(3)
B8 B3 C2 B6 105.2(2)
B4 B3 C2 B6 3.5(3)
C1 B6 C2 C39 -108.4(2)
B11 B6 C2 C39 153.4(2)
B7 B6 C2 C39 114.4(3)
B5 B6 C2 C39 -144.1(2)
C1 B6 C2 B8 99.9(2)
B11 B6 C2 B8 1.8(3)
B7 B6 C2 B8 -37.2(2)
B5 B6 C2 B8 64.2(3)
C1 B6 C2 B7 137.1(2)
B11 B6 C2 B7 39.0(2)
B5 B6 C2 B7 101.5(3)
B11 B6 C2 C1 -98.1(2)
B7 B6 C2 C1 -137.1(2)
B5 B6 C2 C1 -35.7(2)
C1 B6 C2 B3 32.4(2)
B11 B6 C2 B3 -65.7(3)
B7 B6 C2 B3 -104.7(2)
B5 B6 C2 B3 -3.2(3)
B5 C1 C13 C14 -171(4)
C2 C1 C13 C14 -29(4)
B4 C1 C13 C14 113(4)
B6 C1 C13 C14 -98(4)
B3 C1 C13 C14 40(4)
C1 C13 C14 C15 -19(8)
C13 C14 C15 C16 143(4)
C13 C14 C15 C20 -35(4)
C20 C15 C16 C17 0.2(5)
C14 C15 C16 C17 -177.8(3)
C15 C16 C17 C18 0.0(5)
C16 C17 C18 C19 -0.4(5)
C16 C17 C18 C21 178.7(3)
C17 C18 C19 C20 0.5(6)
C21 C18 C19 C20 -178.5(3)
C18 C19 C20 C15 -0.3(6)
C16 C15 C20 C19 -0.1(5)
C14 C15 C20 C19 178.0(3)
C19 C18 C21 C30 -91.3(4)
C17 C18 C21 C30 89.7(4)
C19 C18 C21 C22 91.6(4)
C17 C18 C21 C22 -87.5(4)
C23 N1 C22 C21 -175.9(3)
B38 N1 C22 C21 3.2(4)
C23 N1 C22 C25 1.7(3)
B38 N1 C22 C25 -179.3(3)
C30 C21 C22 N1 -3.8(4)
C18 C21 C22 N1 173.3(2)
C30 C21 C22 C25 179.4(3)
C18 C21 C22 C25 -3.5(5)
C22 N1 C23 C24 -0.9(4)
B38 N1 C23 C24 -180.0(3)
C22 N1 C23 C29 177.9(3)
B38 N1 C23 C29 -1.1(5)
N1 C23 C24 C25 -0.2(4)
C29 C23 C24 C25 -179.1(4)
N1 C23 C24 C27 179.4(4)
C29 C23 C24 C27 0.5(7)
C23 C24 C25 C22 1.3(4)
C27 C24 C25 C22 -178.3(4)
C23 C24 C25 C26 -176.0(3)
C27 C24 C25 C26 4.4(6)
N1 C22 C25 C24 -1.8(3)
C21 C22 C25 C24 175.3(3)
N1 C22 C25 C26 175.3(3)
C21 C22 C25 C26 -7.5(6)
C25 C24 C27 C28 -86.1(6)
C23 C24 C27 C28 94.4(6)
C22 C21 C30 N2 0.6(4)
C18 C21 C30 N2 -176.5(3)
C22 C21 C30 C33 178.2(4)
C18 C21 C30 C33 1.1(6)
C31 N2 C30 C21 178.5(3)
B38 N2 C30 C21 3.4(5)
C31 N2 C30 C33 0.4(4)
B38 N2 C30 C33 -174.7(3)
C30 N2 C31 C32 -0.5(5)
B38 N2 C31 C32 174.6(4)
C30 N2 C31 C37 -178.9(4)
B38 N2 C31 C37 -3.8(7)
N2 C31 C32 C33 0.4(7)
C37 C31 C32 C33 178.7(5)
N2 C31 C32 C35 -162.8(6)
C37 C31 C32 C35 15.4(10)
C31 C32 C33 C30 -0.2(6)
C35 C32 C33 C30 163.9(5)
C31 C32 C33 C34 -179.0(5)
C35 C32 C33 C34 -14.9(10)
C21 C30 C33 C32 -177.9(4)
N2 C30 C33 C32 -0.1(5)
C21 C30 C33 C34 0.8(8)
N2 C30 C33 C34 178.6(5)
C33 C32 C35 C36 96.4(8)
C31 C32 C35 C36 -102.6(8)
B8 C2 C39 C40 89.6(3)
B7 C2 C39 C40 12.7(4)
C1 C2 C39 C40 -125.8(3)
B3 C2 C39 C40 164.6(3)
B6 C2 C39 C40 -58.2(3)
B8 C2 C39 C44 -93.5(3)
B7 C2 C39 C44 -170.3(3)
C1 C2 C39 C44 51.2(4)
B3 C2 C39 C44 -18.4(4)
B6 C2 C39 C44 118.8(3)
C44 C39 C40 C41 -1.3(4)
C2 C39 C40 C41 175.8(3)
C39 C40 C41 C42 -1.3(5)
C40 C41 C42 C43 2.5(5)
C40 C41 C42 C45 -177.8(3)
C41 C42 C43 C44 -1.1(4)
C45 C42 C43 C44 179.2(3)
C42 C43 C44 C39 -1.5(5)
C40 C39 C44 C43 2.6(4)
C2 C39 C44 C43 -174.4(3)
C41 C42 C45 C46 -90.8(4)
C43 C42 C45 C46 88.9(4)
C41 C42 C45 C54 87.8(4)
C43 C42 C45 C54 -92.5(4)
C54 C45 C46 N3 0.0(5)
C42 C45 C46 N3 178.6(3)
C54 C45 C46 C49 -178.2(3)
C42 C45 C46 C49 0.4(5)
C47 N3 C46 C45 -178.5(3)
B62 N3 C46 C45 5.6(5)
C47 N3 C46 C49 0.1(4)
B62 N3 C46 C49 -175.8(3)
C46 N3 C47 C48 -0.2(4)
B62 N3 C47 C48 175.5(3)
C46 N3 C47 C53 -179.6(4)
B62 N3 C47 C53 -3.9(6)
N3 C47 C48 C49 0.3(4)
C53 C47 C48 C49 179.6(4)
N3 C47 C48 C51 -179.5(3)
C53 C47 C48 C51 -0.2(7)
C47 C48 C49 C46 -0.2(4)
C51 C48 C49 C46 179.6(3)
C47 C48 C49 C50 -179.9(3)
C51 C48 C49 C50 -0.1(6)
C45 C46 C49 C48 178.4(3)
N3 C46 C49 C48 0.1(4)
C45 C46 C49 C50 -2.0(6)
N3 C46 C49 C50 179.8(3)
C49 C48 C51 C52 74.4(5)
C47 C48 C51 C52 -105.8(4)
C46 C45 C54 N4 -1.8(5)
C42 C45 C54 N4 179.6(3)
C46 C45 C54 C57 177.4(3)
C42 C45 C54 C57 -1.2(5)
C55 N4 C54 C45 179.0(3)
B62 N4 C54 C45 -2.0(5)
C55 N4 C54 C57 -0.4(3)
B62 N4 C54 C57 178.7(3)
C54 N4 C55 C56 0.4(4)
B62 N4 C55 C56 -178.6(3)
C54 N4 C55 C61 -179.6(3)
B62 N4 C55 C61 1.4(6)
N4 C55 C56 C57 -0.2(4)
C61 C55 C56 C57 179.8(4)
N4 C55 C56 C59 178.8(3)
C61 C55 C56 C59 -1.2(6)
C55 C56 C57 C54 0.0(4)
C59 C56 C57 C54 -179.0(3)
C55 C56 C57 C58 -179.6(3)
C59 C56 C57 C58 1.4(6)
C45 C54 C57 C56 -179.0(3)
N4 C54 C57 C56 0.2(4)
C45 C54 C57 C58 0.5(6)
N4 C54 C57 C58 179.8(3)
C57 C56 C59 C60 78.7(6)
C55 C56 C59 C60 -100.1(5)
